data_2015812
loop_
_publ_author_name
'Mukherjee, Arindam'
'Boskovic, Colette'
'Gable, Robert W.'

_publ_section_title
;
 A dodecanuclear manganese(II,III) complex of pentaerythritol
;
_journal_coeditor_code SF3024
_journal_issue 2
_journal_name_full 'Acta Crystallographica Section C'
_journal_page_first m71
_journal_page_last m73
_journal_paper_doi 10.1107/S010827010700042X
_journal_volume 63
_journal_year 2007
_chemical_formula_iupac '[Mn12 (C H3 O)2 (C2 H3 O2)4 (C5 H9 O4)4 Cl6 O2 (C H4 O)4 (H2 O)2]'
_chemical_formula_moiety 'C34 H74 Cl6 Mn12 O34'
_chemical_formula_sum 'C34 H74 Cl6 Mn12 O34'
_chemical_formula_weight 1898.91
_chemical_name_systematic
;
tetra-\m~2~-acetato-diaquadi-\m~2~-chloro-tetrachlorotetrakis[\m~4~-
3-hydroxy-2,2-bis(oxidomethyl)propanolato]tetramethanoldi-\m~5~-oxo-
octamanganese(II)tetramanganese(III),
[Mn^III^~4~Mn^II^~8~Cl~6~O~2~(CH~3~O)~2~(C~2~H~3~O~2~)~4~(C~3~H~5~O~4~)~4~\
(CH~4~MeO)~4~(H~2~O)~2~]
;
_space_group_IT_number 2
_symmetry_cell_setting triclinic
_symmetry_space_group_name_Hall '-P 1'
_symmetry_space_group_name_H-M 'P -1'
_atom_sites_solution_hydrogens geom
_atom_sites_solution_primary direct
_atom_sites_solution_secondary difmap
_audit_creation_method SHELXL-97
_cell_angle_alpha 101.7530(10)
_cell_angle_beta 107.3370(10)
_cell_angle_gamma 108.9160(10)
_cell_formula_units_Z 1
_cell_length_a 11.3575(7)
_cell_length_b 11.6949(7)
_cell_length_c 13.8332(8)
_cell_measurement_reflns_used 6015
_cell_measurement_temperature 130(2)
_cell_measurement_theta_max 27
_cell_measurement_theta_min 2.73
_cell_volume 1564.77(16)
_computing_cell_refinement 'SMART [OR SAINT??]'
_computing_data_collection 'SMART (Bruker, 1997)'
_computing_data_reduction 'SAINT (Bruker, 1997)'
_computing_molecular_graphics 'Ortep-3 for Windows (Farrugia, 1997) and Diamond (Brandenburg, 1997)'
_computing_publication_material 'WinGX (Farrugia, 1999)'
_computing_structure_refinement 'SHELXL97 (Sheldrick, 1997)'
_computing_structure_solution 'SHELXS97 (Sheldrick, 1997)'
_diffrn_ambient_temperature 130(2)
_diffrn_detector_area_resol_mean 0.3
_diffrn_measured_fraction_theta_full 0.980
_diffrn_measured_fraction_theta_max 0.975
_diffrn_measurement_device_type 'Bruker SMART APEX CCD area -etector'
_diffrn_measurement_method '\f and \w scans'
_diffrn_radiation_monochromator graphite
_diffrn_radiation_source 'fine-focus sealed tube'
_diffrn_radiation_type MoK\a
_diffrn_radiation_wavelength 0.71073
_diffrn_reflns_av_R_equivalents 0.0133
_diffrn_reflns_av_sigmaI/netI 0.0269
_diffrn_reflns_limit_h_max 13
_diffrn_reflns_limit_h_min -14
_diffrn_reflns_limit_k_max 12
_diffrn_reflns_limit_k_min -14
_diffrn_reflns_limit_l_max 16
_diffrn_reflns_limit_l_min -17
_diffrn_reflns_number 9180
_diffrn_reflns_theta_full 25.50
_diffrn_reflns_theta_max 26.37
_diffrn_reflns_theta_min 1.64
_diffrn_standards_decay_% 0
_diffrn_standards_number 0
_exptl_absorpt_coefficient_mu 2.675
_exptl_absorpt_correction_T_max 0.774
_exptl_absorpt_correction_T_min 0.544
_exptl_absorpt_correction_type empirical
_exptl_absorpt_process_details '(SADABS; Sheldrick 1997)'
_exptl_crystal_colour brown
_exptl_crystal_density_diffrn 2.015
_exptl_crystal_density_method 'not measured'
_exptl_crystal_description cubic
_exptl_crystal_F_000 952
_exptl_crystal_size_max 0.37
_exptl_crystal_size_mid 0.25
_exptl_crystal_size_min 0.21
_refine_diff_density_max 0.832
_refine_diff_density_min -0.829
_refine_ls_extinction_method none
_refine_ls_goodness_of_fit_ref 1.018
_refine_ls_hydrogen_treatment mixed
_refine_ls_matrix_type full
_refine_ls_number_parameters 415
_refine_ls_number_reflns 6251
_refine_ls_number_restraints 0
_refine_ls_restrained_S_all 1.018
_refine_ls_R_factor_all 0.0310
_refine_ls_R_factor_gt 0.0284
_refine_ls_shift/su_max 0.009
_refine_ls_shift/su_mean 0.000
_refine_ls_structure_factor_coef Fsqd
_refine_ls_weighting_details 'calc w=1/[\s^2^(Fo^2^)+(0.0440P)^2^+1.8860P] where P=(Fo^2^+2Fc^2^)/3'
_refine_ls_weighting_scheme calc
_refine_ls_wR_factor_gt 0.0791
_refine_ls_wR_factor_ref 0.0807
_reflns_number_gt 5762
_reflns_number_total 6251
_reflns_threshold_expression >2sigma(I)
_cod_data_source_file sf3024.cif
_cod_data_source_block I
_cod_original_cell_volume 1564.76(16)
_cod_database_code 2015812
_cod_database_fobs_code 2015812

loop_
_symmetry_equiv_pos_as_xyz
'x, y, z'
'-x, -y, -z'

loop_
_atom_site_type_symbol
_atom_site_label
_atom_site_fract_x
_atom_site_fract_y
_atom_site_fract_z
_atom_site_U_iso_or_equiv
_atom_site_adp_type
_atom_site_calc_flag
_atom_site_refinement_flags
_atom_site_occupancy
Mn Mn1 0.12054(4) 0.25549(4) 0.40364(3) 0.01754(10) Uani d . 1
Mn Mn2 -0.07602(4) 0.04669(3) 0.17234(3) 0.01305(9) Uani d . 1
Mn Mn3 0.04107(4) -0.09390(3) 0.03284(3) 0.01253(9) Uani d . 1
Mn Mn4 0.25138(4) 0.11067(4) 0.25377(3) 0.01571(9) Uani d . 1
Mn Mn5 0.15519(4) 0.33175(4) 0.18574(3) 0.01545(9) Uani d . 1
Mn Mn6 0.32260(4) 0.17875(4) 0.02231(3) 0.01663(10) Uani d . 1
Cl Cl1 0.26893(7) 0.24419(7) 0.56562(5) 0.02924(16) Uani d . 1
Cl Cl2 0.44541(6) 0.16536(6) 0.19785(5) 0.01953(13) Uani d . 1
Cl Cl3 0.19976(7) 0.55324(6) 0.27827(5) 0.02371(14) Uani d . 1
O O1 0.1592(3) 0.4552(2) 0.46275(18) 0.0331(5) Uani d . 1
H H1 0.181(4) 0.498(3) 0.429(3) 0.032(10) Uiso d . 1
O O2 -0.0646(2) 0.1931(2) 0.42616(18) 0.0301(5) Uani d . 1
H H21 -0.088(4) 0.214(4) 0.479(3) 0.048(11) Uiso d . 1
H H22 -0.120(4) 0.135(4) 0.384(3) 0.037(11) Uiso d . 1
O O3 -0.22595(18) 0.00436(18) 0.24102(14) 0.0204(4) Uani d . 1
O O4 -0.40081(19) -0.14694(18) 0.09756(15) 0.0229(4) Uani d . 1
O O5 -0.20074(17) 0.03422(16) 0.03673(13) 0.0143(3) Uani d . 1
O O6 -0.01677(17) 0.22940(16) 0.23279(13) 0.0147(3) Uani d . 1
O O7 -0.00205(17) 0.26828(16) 0.03677(13) 0.0142(3) Uani d . 1
O O8 -0.2435(2) 0.4426(2) 0.12992(19) 0.0316(5) Uani d . 1
H H8 -0.305(5) 0.464(5) 0.126(4) 0.077(16) Uiso d . 1
O O9 0.07810(17) 0.08493(16) 0.09593(13) 0.0138(3) Uani d . 1
O O10 0.26057(17) 0.29429(17) 0.32112(14) 0.0169(4) Uani d . 1
O O11 0.3720(2) 0.1135(2) 0.41404(16) 0.0247(4) Uani d . 1
H H11 0.348(4) 0.141(4) 0.455(3) 0.037(11) Uiso d . 1
O O12 0.29894(18) 0.35074(18) 0.11315(14) 0.0212(4) Uani d . 1
O O13 0.4653(2) 0.38462(19) 0.06301(17) 0.0273(4) Uani d . 1
O O14 0.12364(17) 0.13253(16) -0.09996(13) 0.0141(3) Uani d . 1
O O15 -0.16279(17) 0.08396(16) -0.16663(13) 0.0147(3) Uani d . 1
O O16 -0.06452(18) -0.05687(16) -0.29779(14) 0.0154(3) Uani d . 1
O O17 -0.1030(2) 0.26004(19) -0.39621(15) 0.0232(4) Uani d . 1
H H17 -0.135(4) 0.305(4) -0.369(3) 0.053(12) Uiso d . 1
C C1 0.1938(5) 0.5371(3) 0.5670(3) 0.0478(9) Uani d . 1
H H1A 0.1432 0.5909 0.5622 0.072 Uiso calc R 1
H H1B 0.2911 0.5916 0.5992 0.072 Uiso calc R 1
H H1C 0.1710 0.4853 0.6116 0.072 Uiso calc R 1
C C2 -0.3489(3) -0.0765(3) 0.1936(2) 0.0193(5) Uani d . 1
C C3 -0.4354(3) -0.0866(3) 0.2584(2) 0.0285(6) Uani d . 1
H H3A -0.3860 -0.0903 0.3283 0.043 Uiso calc R 1
H H3B -0.5194 -0.1645 0.2199 0.043 Uiso calc R 1
H H3C -0.4569 -0.0115 0.2692 0.043 Uiso calc R 1
C C4 -0.2795(2) 0.1094(2) 0.0326(2) 0.0163(5) Uani d . 1
H H4A -0.3462 0.0777 0.0641 0.020 Uiso calc R 1
H H4B -0.3306 0.0959 -0.0435 0.020 Uiso calc R 1
C C5 -0.1962(2) 0.2527(2) 0.0915(2) 0.0156(5) Uani d . 1
C C6 -0.1182(2) 0.2810(2) 0.2112(2) 0.0161(5) Uani d . 1
H H6A -0.0735 0.3750 0.2475 0.019 Uiso calc R 1
H H6B -0.1835 0.2449 0.2426 0.019 Uiso calc R 1
C C7 -0.1068(2) 0.3123(2) 0.0348(2) 0.0157(5) Uani d . 1
H H7A -0.1652 0.2929 -0.0410 0.019 Uiso calc R 1
H H7B -0.0644 0.4066 0.0693 0.019 Uiso calc R 1
C C8 -0.3030(3) 0.3081(2) 0.0808(2) 0.0199(5) Uani d . 1
H H8A -0.3583 0.2859 0.0038 0.024 Uiso calc R 1
H H8B -0.3640 0.2688 0.1145 0.024 Uiso calc R 1
C C9 0.3950(4) 0.3924(4) 0.3843(3) 0.0526(10) Uani d . 1
H H9A 0.4383 0.3696 0.4456 0.079 Uiso calc R 1
H H9B 0.3898 0.4744 0.4105 0.079 Uiso calc R 1
H H9C 0.4483 0.4002 0.3400 0.079 Uiso calc R 1
C C10 0.5157(3) 0.1611(4) 0.4675(3) 0.0437(9) Uani d . 1
H H10A 0.5382 0.1491 0.5377 0.065 Uiso calc R 1
H H10B 0.5571 0.2526 0.4773 0.065 Uiso calc R 1
H H10C 0.5503 0.1143 0.4241 0.065 Uiso calc R 1
C C11 0.4006(3) 0.4271(3) 0.1095(2) 0.0233(6) Uani d . 1
C C12 0.4462(3) 0.5682(3) 0.1578(3) 0.0354(7) Uani d . 1
H H12A 0.4997 0.6130 0.1224 0.053 Uiso calc R 1
H H12B 0.5019 0.5958 0.2346 0.053 Uiso calc R 1
H H12C 0.3671 0.5883 0.1483 0.053 Uiso calc R 1
C C13 0.1234(3) 0.2220(2) -0.1581(2) 0.0163(5) Uani d . 1
H H13A 0.1980 0.2355 -0.1835 0.020 Uiso calc R 1
H H13B 0.1412 0.3054 -0.1084 0.020 Uiso calc R 1
C C14 -0.0089(3) 0.1780(2) -0.25411(19) 0.0157(5) Uani d . 1
C C15 -0.1262(3) 0.1748(2) -0.2192(2) 0.0169(5) Uani d . 1
H H15A -0.1010 0.2613 -0.1703 0.020 Uiso calc R 1
H H15B -0.2067 0.1558 -0.2836 0.020 Uiso calc R 1
C C16 -0.0395(3) 0.0507(2) -0.3365(2) 0.0176(5) Uani d . 1
H H16A -0.1198 0.0310 -0.4013 0.021 Uiso calc R 1
H H16B 0.0380 0.0618 -0.3581 0.021 Uiso calc R 1
C C17 0.0155(3) 0.2813(3) -0.3079(2) 0.0198(5) Uani d . 1
H H17A 0.0466 0.3661 -0.2539 0.024 Uiso calc R 1
H H17B 0.0883 0.2830 -0.3337 0.024 Uiso calc R 1

loop_
_atom_site_aniso_label
_atom_site_aniso_U_11
_atom_site_aniso_U_22
_atom_site_aniso_U_33
_atom_site_aniso_U_12
_atom_site_aniso_U_13
_atom_site_aniso_U_23
Mn1 0.0201(2) 0.0172(2) 0.01429(19) 0.00764(16) 0.00734(16) 0.00249(15)
Mn2 0.01410(19) 0.01237(18) 0.01235(18) 0.00543(15) 0.00551(15) 0.00303(14)
Mn3 0.01419(19) 0.01247(18) 0.01199(18) 0.00633(15) 0.00579(15) 0.00381(14)
Mn4 0.0159(2) 0.01481(19) 0.01600(19) 0.00637(16) 0.00664(16) 0.00364(15)
Mn5 0.01465(19) 0.01623(19) 0.01530(19) 0.00622(16) 0.00662(15) 0.00399(15)
Mn6 0.0168(2) 0.01477(19) 0.01622(19) 0.00571(16) 0.00574(16) 0.00343(15)
Cl1 0.0322(4) 0.0393(4) 0.0172(3) 0.0190(3) 0.0074(3) 0.0077(3)
Cl2 0.0159(3) 0.0227(3) 0.0199(3) 0.0074(2) 0.0070(2) 0.0076(2)
Cl3 0.0285(3) 0.0175(3) 0.0276(3) 0.0107(3) 0.0146(3) 0.0050(3)
O1 0.0557(15) 0.0223(11) 0.0270(11) 0.0163(11) 0.0233(11) 0.0083(9)
O2 0.0246(11) 0.0370(13) 0.0173(11) 0.0046(10) 0.0102(9) -0.0030(10)
O3 0.0201(10) 0.0216(9) 0.0194(9) 0.0073(8) 0.0105(8) 0.0050(8)
O4 0.0192(9) 0.0235(10) 0.0215(10) 0.0041(8) 0.0092(8) 0.0047(8)
O5 0.0148(8) 0.0137(8) 0.0144(8) 0.0070(7) 0.0056(7) 0.0033(7)
O6 0.0151(8) 0.0142(8) 0.0150(8) 0.0070(7) 0.0059(7) 0.0039(7)
O7 0.0133(8) 0.0137(8) 0.0172(9) 0.0067(7) 0.0071(7) 0.0046(7)
O8 0.0235(11) 0.0207(10) 0.0465(13) 0.0115(9) 0.0113(10) 0.0027(9)
O9 0.0148(8) 0.0142(8) 0.0140(8) 0.0072(7) 0.0066(7) 0.0044(7)
O10 0.0148(9) 0.0167(9) 0.0167(9) 0.0053(7) 0.0052(7) 0.0040(7)
O11 0.0247(11) 0.0295(11) 0.0192(10) 0.0127(9) 0.0074(9) 0.0061(9)
O12 0.0184(9) 0.0230(10) 0.0179(9) 0.0122(8) 0.0038(8) -0.0024(8)
O13 0.0259(11) 0.0254(10) 0.0354(12) 0.0105(9) 0.0181(9) 0.0104(9)
O14 0.0163(9) 0.0129(8) 0.0142(8) 0.0060(7) 0.0066(7) 0.0057(7)
O15 0.0158(9) 0.0151(8) 0.0136(8) 0.0067(7) 0.0056(7) 0.0053(7)
O16 0.0174(9) 0.0149(8) 0.0146(8) 0.0070(7) 0.0064(7) 0.0052(7)
O17 0.0329(11) 0.0276(10) 0.0174(9) 0.0196(9) 0.0119(8) 0.0089(8)
C1 0.079(3) 0.0277(17) 0.0349(19) 0.0176(18) 0.0290(19) 0.0033(15)
C2 0.0214(13) 0.0191(13) 0.0228(14) 0.0110(11) 0.0110(11) 0.0101(11)
C3 0.0284(15) 0.0323(16) 0.0295(15) 0.0134(13) 0.0161(13) 0.0110(13)
C4 0.0139(12) 0.0170(12) 0.0191(12) 0.0080(10) 0.0067(10) 0.0051(10)
C5 0.0151(12) 0.0150(12) 0.0180(12) 0.0080(10) 0.0074(10) 0.0038(10)
C6 0.0159(12) 0.0172(12) 0.0180(12) 0.0096(10) 0.0079(10) 0.0050(10)
C7 0.0166(12) 0.0161(12) 0.0185(12) 0.0097(10) 0.0081(10) 0.0071(10)
C8 0.0181(13) 0.0189(13) 0.0246(14) 0.0101(11) 0.0092(11) 0.0055(11)
C9 0.053(2) 0.050(2) 0.049(2) 0.022(2) 0.015(2) 0.0134(19)
C10 0.0293(17) 0.065(2) 0.0312(18) 0.0205(17) 0.0065(14) 0.0123(17)
C11 0.0317(16) 0.0240(14) 0.0176(13) 0.0161(13) 0.0085(12) 0.0075(11)
C12 0.0396(18) 0.0256(16) 0.0419(19) 0.0101(14) 0.0230(16) 0.0083(14)
C13 0.0194(13) 0.0139(12) 0.0178(12) 0.0071(10) 0.0090(10) 0.0069(10)
C14 0.0203(13) 0.0150(12) 0.0139(12) 0.0076(10) 0.0085(10) 0.0054(10)
C15 0.0201(13) 0.0182(12) 0.0177(12) 0.0104(11) 0.0095(10) 0.0091(10)
C16 0.0231(13) 0.0165(12) 0.0156(12) 0.0083(11) 0.0093(10) 0.0071(10)
C17 0.0237(14) 0.0199(13) 0.0186(13) 0.0097(11) 0.0100(11) 0.0081(11)

loop_
_atom_type_symbol
_atom_type_description
_atom_type_scat_dispersion_real
_atom_type_scat_dispersion_imag
_atom_type_scat_source
C C 0.0033 0.0016 'International Tables Vol C Tables 4.2.6.8 and 6.1.1.4'
H H 0.0000 0.0000 'International Tables Vol C Tables 4.2.6.8 and 6.1.1.4'
O O 0.0106 0.0060 'International Tables Vol C Tables 4.2.6.8 and 6.1.1.4'
Cl Cl 0.1484 0.1585 'International Tables Vol C Tables 4.2.6.8 and 6.1.1.4'
Mn Mn 0.3368 0.7283 'International Tables Vol C Tables 4.2.6.8 and 6.1.1.4'

loop_
_geom_angle_atom_site_label_1
_geom_angle_atom_site_label_2
_geom_angle_atom_site_label_3
_geom_angle_site_symmetry_1
_geom_angle_site_symmetry_3
_geom_angle
_geom_angle_publ_flag
O2 Mn1 O1 . . 92.89(9) y
O2 Mn1 O10 . . 159.70(8) y
O1 Mn1 O10 . . 92.58(8) y
O2 Mn1 O16 . 2 91.04(8) y
O1 Mn1 O16 . 2 163.94(8) y
O10 Mn1 O16 . 2 78.71(6) y
O2 Mn1 O6 . . 83.91(8) y
O1 Mn1 O6 . . 92.78(8) y
O10 Mn1 O6 . . 76.31(6) y
O16 Mn1 O6 2 . 72.15(6) y
O2 Mn1 Cl1 . . 99.49(7) y
O1 Mn1 Cl1 . . 98.13(7) y
O10 Mn1 Cl1 . . 99.07(5) y
O16 Mn1 Cl1 2 . 96.57(5) y
O6 Mn1 Cl1 . . 168.36(5) y
O2 Mn1 Mn2 . . 80.12(7) ?
O1 Mn1 Mn2 . . 129.32(6) ?
O10 Mn1 Mn2 . . 81.30(5) ?
O16 Mn1 Mn2 2 . 36.49(4) ?
O6 Mn1 Mn2 . . 36.76(4) ?
Cl1 Mn1 Mn2 . . 132.54(2) ?
O16 Mn2 O5 2 . 172.17(7) y
O16 Mn2 O6 2 . 88.05(7) y
O5 Mn2 O6 . . 93.85(7) y
O16 Mn2 O14 2 2 93.43(7) y
O5 Mn2 O14 . 2 83.78(7) y
O6 Mn2 O14 . 2 172.85(7) y
O16 Mn2 O3 2 . 93.11(7) y
O5 Mn2 O3 . . 94.38(7) y
O6 Mn2 O3 . . 92.99(7) y
O14 Mn2 O3 2 . 93.92(7) y
O16 Mn2 O9 2 . 87.66(7) y
O5 Mn2 O9 . . 84.79(7) y
O6 Mn2 O9 . . 88.70(7) y
O14 Mn2 O9 2 . 84.37(7) y
O3 Mn2 O9 . . 178.16(7) y
O16 Mn2 Mn3 2 2 125.80(5) ?
O5 Mn2 Mn3 . 2 46.85(5) ?
O6 Mn2 Mn3 . 2 87.24(5) ?
O14 Mn2 Mn3 2 2 86.22(5) ?
O3 Mn2 Mn3 . 2 141.05(5) ?
O9 Mn2 Mn3 . 2 38.29(4) ?
O16 Mn2 Mn3 2 . 87.77(5) ?
O5 Mn2 Mn3 . . 85.00(5) ?
O6 Mn2 Mn3 . . 126.70(5) ?
O14 Mn2 Mn3 2 . 46.46(5) ?
O3 Mn2 Mn3 . . 140.29(5) ?
O9 Mn2 Mn3 . . 38.04(4) ?
Mn3 Mn2 Mn3 2 . 54.369(13) ?
O16 Mn2 Mn6 2 2 134.68(5) ?
O5 Mn2 Mn6 . 2 45.18(5) ?
O6 Mn2 Mn6 . 2 136.48(5) ?
O14 Mn2 Mn6 2 2 43.68(5) ?
O3 Mn2 Mn6 . 2 79.15(5) ?
O9 Mn2 Mn6 . 2 99.13(5) ?
Mn3 Mn2 Mn6 2 2 74.311(13) ?
Mn3 Mn2 Mn6 . 2 72.476(13) ?
O16 Mn2 Mn1 2 . 43.87(5) ?
O5 Mn2 Mn1 . . 139.25(5) ?
O6 Mn2 Mn1 . . 45.64(5) ?
O14 Mn2 Mn1 2 . 136.97(5) ?
O3 Mn2 Mn1 . . 85.20(5) ?
O9 Mn2 Mn1 . . 96.51(5) ?
Mn3 Mn2 Mn1 2 . 120.183(15) ?
Mn3 Mn2 Mn1 . . 120.145(15) ?
Mn6 Mn2 Mn1 2 . 164.236(16) ?
O15 Mn3 O7 2 2 94.23(7) y
O15 Mn3 O9 2 2 173.88(7) y
O7 Mn3 O9 2 2 91.88(7) y
O15 Mn3 O9 2 . 88.67(7) y
O7 Mn3 O9 2 . 176.80(7) y
O9 Mn3 O9 2 . 85.21(7) y
O15 Mn3 O5 2 2 95.52(7) y
O7 Mn3 O5 2 2 88.29(7) y
O9 Mn3 O5 2 2 84.46(7) y
O9 Mn3 O5 . 2 90.10(7) y
O15 Mn3 O14 2 2 88.03(7) y
O7 Mn3 O14 2 2 97.41(7) y
O9 Mn3 O14 2 2 91.38(6) y
O9 Mn3 O14 . 2 84.01(6) y
O5 Mn3 O14 2 2 173.06(6) y
O15 Mn3 Mn3 2 2 131.16(5) ?
O7 Mn3 Mn3 2 2 134.59(5) ?
O9 Mn3 Mn3 2 2 42.72(5) ?
O9 Mn3 Mn3 . 2 42.49(5) ?
O5 Mn3 Mn3 2 2 86.31(4) ?
O14 Mn3 Mn3 2 2 86.87(4) ?
O15 Mn3 Mn2 2 2 133.62(5) ?
O7 Mn3 Mn2 2 2 85.74(5) ?
O9 Mn3 Mn2 2 2 46.69(5) ?
O9 Mn3 Mn2 . 2 91.29(5) ?
O5 Mn3 Mn2 2 2 38.11(4) ?
O14 Mn3 Mn2 2 2 138.07(4) ?
Mn3 Mn3 Mn2 2 2 63.282(14) ?
O15 Mn3 Mn4 2 . 40.48(5) ?
O7 Mn3 Mn4 2 . 133.91(5) ?
O9 Mn3 Mn4 2 . 133.46(5) ?
O9 Mn3 Mn4 . . 48.77(5) ?
O5 Mn3 Mn4 2 . 88.54(4) ?
O14 Mn3 Mn4 2 . 90.32(4) ?
Mn3 Mn3 Mn4 2 . 91.005(18) ?
Mn2 Mn3 Mn4 2 . 117.226(15) ?
O15 Mn3 Mn2 2 . 85.11(5) ?
O7 Mn3 Mn2 2 . 135.44(5) ?
O9 Mn3 Mn2 2 . 90.67(5) ?
O9 Mn3 Mn2 . . 46.11(5) ?
O5 Mn3 Mn2 2 . 136.20(4) ?
O14 Mn3 Mn2 2 . 38.04(4) ?
Mn3 Mn3 Mn2 2 . 62.349(14) ?
Mn2 Mn3 Mn2 2 . 125.631(13) ?
Mn4 Mn3 Mn2 . . 64.040(12) ?
O15 Mn3 Mn5 2 2 131.56(5) ?
O7 Mn3 Mn5 2 2 37.82(5) ?
O9 Mn3 Mn5 2 2 54.54(5) ?
O9 Mn3 Mn5 . 2 139.47(5) ?
O5 Mn3 Mn5 2 2 90.43(4) ?
O14 Mn3 Mn5 2 2 91.67(4) ?
Mn3 Mn3 Mn5 2 2 97.133(18) ?
Mn2 Mn3 Mn5 2 2 65.728(12) ?
Mn4 Mn3 Mn5 . 2 171.715(16) ?
Mn2 Mn3 Mn5 . 2 121.374(15) ?
O15 Mn4 O10 2 . 157.54(7) y
O15 Mn4 O11 2 . 101.40(7) y
O10 Mn4 O11 . . 91.22(7) y
O15 Mn4 O16 2 2 82.70(6) y
O10 Mn4 O16 . 2 79.18(7) y
O11 Mn4 O16 . 2 88.23(7) y
O15 Mn4 O9 2 . 74.57(6) y
O10 Mn4 O9 . . 88.61(6) y
O11 Mn4 O9 . . 165.64(7) y
O16 Mn4 O9 2 . 77.63(6) y
O15 Mn4 Cl2 2 . 96.09(5) y
O10 Mn4 Cl2 . . 101.46(5) y
O11 Mn4 Cl2 . . 94.23(6) y
O16 Mn4 Cl2 2 . 177.43(5) y
O9 Mn4 Cl2 . . 99.87(4) y
O15 Mn4 Mn3 2 . 36.53(5) ?
O10 Mn4 Mn3 . . 126.68(5) ?
O11 Mn4 Mn3 . . 137.60(6) ?
O16 Mn4 Mn3 2 . 82.13(4) ?
O9 Mn4 Mn3 . . 38.49(4) ?
Cl2 Mn4 Mn3 . . 95.54(2) ?
O7 Mn5 O10 . . 150.12(7) y
O7 Mn5 O12 . . 91.04(7) y
O10 Mn5 O12 . . 97.71(7) y
O7 Mn5 O6 . . 82.55(6) y
O10 Mn5 O6 . . 78.49(6) y
O12 Mn5 O6 . . 157.49(7) y
O7 Mn5 Cl3 . . 107.96(5) y
O10 Mn5 Cl3 . . 97.51(5) y
O12 Mn5 Cl3 . . 104.27(5) y
O6 Mn5 Cl3 . . 98.24(5) y
O7 Mn5 Mn3 . 2 34.31(5) ?
O10 Mn5 Mn3 . 2 118.35(5) ?
O12 Mn5 Mn3 . 2 83.46(5) ?
O6 Mn5 Mn3 . 2 79.11(4) ?
Cl3 Mn5 Mn3 . 2 142.23(2) ?
O4 Mn6 O14 2 . 91.20(7) y
O4 Mn6 O5 2 2 87.23(7) y
O14 Mn6 O5 . 2 71.16(6) y
O4 Mn6 O13 2 . 82.58(7) y
O14 Mn6 O13 . . 111.03(7) y
O5 Mn6 O13 2 . 169.59(7) y
O4 Mn6 O12 2 . 134.00(7) y
O14 Mn6 O12 . . 85.85(6) y
O5 Mn6 O12 2 . 133.81(7) y
O13 Mn6 O12 . . 56.41(7) y
O4 Mn6 Cl2 2 . 116.35(6) y
O14 Mn6 Cl2 . . 145.68(5) y
O5 Mn6 Cl2 2 . 89.19(5) y
O13 Mn6 Cl2 . . 93.43(6) y
O12 Mn6 Cl2 . . 88.42(5) y
O4 Mn6 C11 2 . 109.11(8) y
O14 Mn6 C11 . . 99.32(8) y
O5 Mn6 C11 2 . 161.61(8) y
O13 Mn6 C11 . . 28.57(8) y
O12 Mn6 C11 . . 27.85(8) y
Cl2 Mn6 C11 . . 90.86(6) y
O4 Mn6 Mn2 2 2 76.01(5) ?
O14 Mn6 Mn2 . 2 37.69(4) ?
O5 Mn6 Mn2 2 2 37.50(4) ?
O13 Mn6 Mn2 . 2 139.95(6) ?
O12 Mn6 Mn2 . 2 121.28(5) ?
Cl2 Mn6 Mn2 . 2 126.37(2) ?
C11 Mn6 Mn2 . 2 136.79(6) ?
Mn6 Cl2 Mn4 . . 96.50(2) y
C1 O1 Mn1 . . 131.5(2) ?
C1 O1 H1 . . 108(3) ?
Mn1 O1 H1 . . 117(3) ?
Mn1 O2 H21 . . 134(3) ?
Mn1 O2 H22 . . 116(3) ?
H21 O2 H22 . . 110(4) ?
C2 O3 Mn2 . . 127.09(16) ?
C2 O4 Mn6 . 2 133.62(17) ?
C4 O5 Mn2 . . 120.68(14) ?
C4 O5 Mn6 . 2 114.78(14) ?
Mn2 O5 Mn6 . 2 97.32(7) y
C4 O5 Mn3 . 2 113.58(14) ?
Mn2 O5 Mn3 . 2 95.05(7) y
Mn6 O5 Mn3 2 2 113.14(7) y
C6 O6 Mn2 . . 117.81(14) ?
C6 O6 Mn5 . . 110.59(13) ?
Mn2 O6 Mn5 . . 109.00(7) y
C6 O6 Mn1 . . 123.27(14) ?
Mn2 O6 Mn1 . . 97.59(7) y
Mn5 O6 Mn1 . . 95.82(6) y
C7 O7 Mn3 . 2 122.29(15) ?
C7 O7 Mn5 . . 115.36(14) ?
Mn3 O7 Mn5 2 . 107.87(8) y
C8 O8 H8 . . 106(4) ?
Mn3 O9 Mn3 2 . 94.79(7) y
Mn3 O9 Mn2 2 . 95.02(7) y
Mn3 O9 Mn2 . . 95.85(7) y
Mn3 O9 Mn4 2 . 169.31(9) y
Mn3 O9 Mn4 . . 92.74(6) y
Mn2 O9 Mn4 . . 91.74(6) y
C9 O10 Mn5 . . 113.43(19) ?
C9 O10 Mn4 . . 115.00(19) ?
Mn5 O10 Mn4 . . 103.13(8) y
C9 O10 Mn1 . . 116.66(19) ?
Mn5 O10 Mn1 . . 104.14(7) y
Mn4 O10 Mn1 . . 102.86(7) y
C10 O11 Mn4 . . 128.88(19) ?
C10 O11 H11 . . 106(3) ?
Mn4 O11 H11 . . 109(3) y
C11 O12 Mn5 . . 144.22(18) ?
C11 O12 Mn6 . . 92.09(16) ?
Mn5 O12 Mn6 . . 122.72(9) y
C11 O13 Mn6 . . 92.38(17) ?
C13 O14 Mn2 . 2 121.48(14) ?
C13 O14 Mn6 . . 114.15(14) ?
Mn2 O14 Mn6 2 . 98.62(7) y
C13 O14 Mn3 . 2 113.18(13) ?
Mn2 O14 Mn3 2 2 95.50(7) y
Mn6 O14 Mn3 . 2 111.90(7) y
C15 O15 Mn3 . 2 122.25(15) ?
C15 O15 Mn4 . 2 119.28(14) ?
Mn3 O15 Mn4 2 2 102.99(8) y
C16 O16 Mn2 . 2 118.13(15) ?
C16 O16 Mn1 . 2 121.67(14) ?
Mn2 O16 Mn1 2 2 99.63(7) y
C16 O16 Mn4 . 2 115.05(14) ?
Mn2 O16 Mn4 2 2 102.76(7) y
Mn1 O16 Mn4 2 2 95.73(7) y
C17 O17 H17 . . 103(3) ?
O1 C1 H1A . . 109.5 ?
O1 C1 H1B . . 109.5 ?
H1A C1 H1B . . 109.5 ?
O1 C1 H1C . . 109.5 ?
H1A C1 H1C . . 109.5 ?
H1B C1 H1C . . 109.5 ?
O4 C2 O3 . . 123.8(2) ?
O4 C2 C3 . . 119.0(2) ?
O3 C2 C3 . . 117.2(2) ?
C2 C3 H3A . . 109.5 ?
C2 C3 H3B . . 109.5 ?
H3A C3 H3B . . 109.5 ?
C2 C3 H3C . . 109.5 ?
H3A C3 H3C . . 109.5 ?
H3B C3 H3C . . 109.5 ?
O5 C4 C5 . . 114.3(2) ?
O5 C4 H4A . . 108.7 ?
C5 C4 H4A . . 108.7 ?
O5 C4 H4B . . 108.7 ?
C5 C4 H4B . . 108.7 ?
H4A C4 H4B . . 107.6 ?
C4 C5 C6 . . 111.5(2) ?
C4 C5 C8 . . 103.8(2) ?
C6 C5 C8 . . 108.1(2) ?
C4 C5 C7 . . 111.3(2) ?
C6 C5 C7 . . 113.9(2) ?
C8 C5 C7 . . 107.7(2) ?
O6 C6 C5 . . 113.95(19) ?
O6 C6 H6A . . 108.8 ?
C5 C6 H6A . . 108.8 ?
O6 C6 H6B . . 108.8 ?
C5 C6 H6B . . 108.8 ?
H6A C6 H6B . . 107.7 ?
O7 C7 C5 . . 114.29(19) ?
O7 C7 H7A . . 108.7 ?
C5 C7 H7A . . 108.7 ?
O7 C7 H7B . . 108.7 ?
C5 C7 H7B . . 108.7 ?
H7A C7 H7B . . 107.6 ?
O8 C8 C5 . . 111.9(2) ?
O8 C8 H8A . . 109.2 ?
C5 C8 H8A . . 109.2 ?
O8 C8 H8B . . 109.2 ?
C5 C8 H8B . . 109.2 ?
H8A C8 H8B . . 107.9 ?
O10 C9 H9A . . 109.5 ?
O10 C9 H9B . . 109.5 ?
H9A C9 H9B . . 109.5 ?
O10 C9 H9C . . 109.5 ?
H9A C9 H9C . . 109.5 ?
H9B C9 H9C . . 109.5 ?
O11 C10 H10A . . 109.5 ?
O11 C10 H10B . . 109.5 ?
H10A C10 H10B . . 109.5 ?
O11 C10 H10C . . 109.5 ?
H10A C10 H10C . . 109.5 ?
H10B C10 H10C . . 109.5 ?
O12 C11 O13 . . 119.1(3) ?
O12 C11 C12 . . 120.9(3) ?
O13 C11 C12 . . 120.0(3) ?
O12 C11 Mn6 . . 60.06(14) ?
O13 C11 Mn6 . . 59.06(14) ?
C12 C11 Mn6 . . 179.0(2) ?
C11 C12 H12A . . 109.5 ?
C11 C12 H12B . . 109.5 ?
H12A C12 H12B . . 109.5 ?
C11 C12 H12C . . 109.5 ?
H12A C12 H12C . . 109.5 ?
H12B C12 H12C . . 109.5 ?
O14 C13 C14 . . 113.61(19) ?
O14 C13 H13A . . 108.8 ?
C14 C13 H13A . . 108.8 ?
O14 C13 H13B . . 108.8 ?
C14 C13 H13B . . 108.8 ?
H13A C13 H13B . . 107.7 ?
C13 C14 C17 . . 105.1(2) ?
C13 C14 C16 . . 111.2(2) ?
C17 C14 C16 . . 107.32(19) ?
C13 C14 C15 . . 111.8(2) ?
C17 C14 C15 . . 107.4(2) ?
C16 C14 C15 . . 113.5(2) ?
O15 C15 C14 . . 115.27(19) ?
O15 C15 H15A . . 108.5 ?
C14 C15 H15A . . 108.5 ?
O15 C15 H15B . . 108.5 ?
C14 C15 H15B . . 108.5 ?
H15A C15 H15B . . 107.5 ?
O16 C16 C14 . . 114.21(19) ?
O16 C16 H16A . . 108.7 ?
C14 C16 H16A . . 108.7 ?
O16 C16 H16B . . 108.7 ?
C14 C16 H16B . . 108.7 ?
H16A C16 H16B . . 107.6 ?
O17 C17 C14 . . 112.8(2) ?
O17 C17 H17A . . 109.0 ?
C14 C17 H17A . . 109.0 ?
O17 C17 H17B . . 109.0 ?
C14 C17 H17B . . 109.0 ?
H17A C17 H17B . . 107.8 ?

loop_
_geom_bond_atom_site_label_1
_geom_bond_atom_site_label_2
_geom_bond_site_symmetry_2
_geom_bond_distance
_geom_bond_publ_flag
Mn1 O2 . 2.131(2) y
Mn1 O1 . 2.158(2) y
Mn1 O10 . 2.2054(18) y
Mn1 O16 2 2.2462(18) y
Mn1 O6 . 2.3049(17) y
Mn1 Cl1 . 2.4275(8) y
Mn1 Mn2 . 3.1953(5) y
Mn2 O16 2 1.9275(17) y
Mn2 O5 . 1.9282(17) y
Mn2 O6 . 1.9293(17) y
Mn2 O14 2 1.9431(17) y
Mn2 O3 . 2.1580(18) y
Mn2 O9 . 2.2735(16) y
Mn2 Mn3 2 3.1123(5) y
Mn2 Mn3 . 3.1384(5) y
Mn2 Mn6 2 3.1419(5) y
Mn3 O15 2 1.9060(17) y
Mn3 O7 2 1.9085(17) y
Mn3 O9 2 1.9358(17) y
Mn3 O9 . 1.9442(17) y
Mn3 O5 2 2.2793(17) y
Mn3 O14 2 2.2855(17) y
Mn3 Mn3 2 2.8558(7) y
Mn3 Mn2 2 3.1123(5) y
Mn3 Mn4 . 3.1201(5) y
Mn3 Mn5 2 3.2226(5) y
Mn4 O15 2 2.0787(17) y
Mn4 O10 . 2.1147(18) y
Mn4 O11 . 2.219(2) y
Mn4 O16 2 2.3089(17) y
Mn4 O9 . 2.3491(17) y
Mn4 Cl2 . 2.4834(7) y
Mn5 O7 . 2.0763(17) y
Mn5 O10 . 2.1143(18) y
Mn5 O12 . 2.1344(19) y
Mn5 O6 . 2.2869(17) y
Mn5 Cl3 . 2.4531(7) y
Mn5 Mn3 2 3.2226(5) y
Mn6 O4 2 2.1256(19) y
Mn6 O14 . 2.1948(17) y
Mn6 O5 2 2.2470(17) y
Mn6 O13 . 2.262(2) y
Mn6 O12 . 2.2845(18) y
Mn6 Cl2 . 2.4788(7) y
Mn6 C11 . 2.635(3) y
Mn6 Mn2 2 3.1419(5) y
O1 C1 . 1.416(4) ?
O1 H1 . 0.78(4) ?
O2 H21 . 0.87(4) ?
O2 H22 . 0.74(4) ?
O3 C2 . 1.273(3) ?
O4 C2 . 1.250(3) ?
O4 Mn6 2 2.1256(19) ?
O5 C4 . 1.441(3) ?
O5 Mn6 2 2.2470(17) ?
O5 Mn3 2 2.2793(17) ?
O6 C6 . 1.449(3) ?
O7 C7 . 1.437(3) ?
O7 Mn3 2 1.9085(17) ?
O8 C8 . 1.412(3) ?
O8 H8 . 0.81(5) ?
O9 Mn3 2 1.9358(17) y
O10 C9 . 1.439(4) ?
O11 C10 . 1.430(4) ?
O11 H11 . 0.76(4) ?
O12 C11 . 1.231(4) ?
O13 C11 . 1.261(3) ?
O14 C13 . 1.444(3) ?
O14 Mn2 2 1.9431(17) ?
O14 Mn3 2 2.2855(17) ?
O15 C15 . 1.428(3) ?
O15 Mn3 2 1.9060(17) ?
O15 Mn4 2 2.0787(17) ?
O16 C16 . 1.444(3) ?
O16 Mn2 2 1.9275(17) ?
O16 Mn1 2 2.2462(18) ?
O16 Mn4 2 2.3089(17) ?
O17 C17 . 1.430(3) ?
O17 H17 . 0.82(4) ?
C1 H1A . 0.9800 ?
C1 H1B . 0.9800 ?
C1 H1C . 0.9800 ?
C2 C3 . 1.509(4) ?
C3 H3A . 0.9800 ?
C3 H3B . 0.9800 ?
C3 H3C . 0.9800 ?
C4 C5 . 1.524(3) ?
C4 H4A . 0.9900 ?
C4 H4B . 0.9900 ?
C5 C6 . 1.533(3) ?
C5 C8 . 1.535(3) ?
C5 C7 . 1.540(3) ?
C6 H6A . 0.9900 ?
C6 H6B . 0.9900 ?
C7 H7A . 0.9900 ?
C7 H7B . 0.9900 ?
C8 H8A . 0.9900 ?
C8 H8B . 0.9900 ?
C9 H9A . 0.9800 ?
C9 H9B . 0.9800 ?
C9 H9C . 0.9800 ?
C10 H10A . 0.9800 ?
C10 H10B . 0.9800 ?
C10 H10C . 0.9800 ?
C11 C12 . 1.493(4) ?
C12 H12A . 0.9800 ?
C12 H12B . 0.9800 ?
C12 H12C . 0.9800 ?
C13 C14 . 1.522(3) ?
C13 H13A . 0.9900 ?
C13 H13B . 0.9900 ?
C14 C17 . 1.537(3) ?
C14 C16 . 1.540(3) ?
C14 C15 . 1.538(3) ?
C15 H15A . 0.9900 ?
C15 H15B . 0.9900 ?
C16 H16A . 0.9900 ?
C16 H16B . 0.9900 ?
C17 H17A . 0.9900 ?
C17 H17B . 0.9900 ?

loop_
_geom_hbond_atom_site_label_D
_geom_hbond_atom_site_label_H
_geom_hbond_atom_site_label_A
_geom_hbond_site_symmetry_A
_geom_hbond_distance_DH
_geom_hbond_distance_HA
_geom_hbond_distance_DA
_geom_hbond_angle_DHA
O1 H1 Cl3 . 0.78(4) 2.35(4) 3.097(2) 159(3)
O2 H21 O17 1_556 0.87(4) 1.77(4) 2.630(3) 169(4)
O2 H22 O3 . 0.74(4) 1.96(4) 2.658(3) 158(4)
O8 H8 O13 1_455 0.81(5) 2.27(5) 2.952(3) 142(5)
O11 H11 Cl1 . 0.76(4) 2.32(4) 3.069(2) 172(4)
O17 H17 Cl3 2_565 0.82(4) 2.32(4) 3.132(2) 173(4)
